data_4133188
loop_
_publ_author_name
'Linnenberg, Oliver'
'Moors, Marco'
'Notario-Est\'evez, Almudena'
'L\'opez, Xavier'
'de Graaf, Coen'
'Peter, Sophia'
'Baeumer, Christoph'
'Waser, Rainer'
'Monakhov, Kirill Yu'

_publ_section_title
;
 Addressing Multiple Resistive States of Polyoxovanadates: Conductivity as
 a Function of Individual Molecular Redox States.
;
_journal_issue 48
_journal_name_full 'Journal of the American Chemical Society'
_journal_page_first 16635
_journal_page_last 16640
_journal_paper_doi 10.1021/jacs.8b08780
_journal_volume 140
_journal_year 2018
_chemical_formula_moiety '(C12 H16 F6 O19 S2 V6), 0.75(C H2 Cl2), 2(C16 H36 N)'
_chemical_formula_sum 'C44 H89.5 Cl1.5 F6 N2 O19 S2 V6'
_chemical_formula_weight 1496.61
_space_group_crystal_system triclinic
_space_group_IT_number 2
_space_group_name_Hall '-P 1'
_space_group_name_H-M_alt 'P -1'
_atom_sites_solution_hydrogens geom
_audit_creation_method SHELXL-2014/7
_cell_angle_alpha 87.435(3)
_cell_angle_beta 82.492(3)
_cell_angle_gamma 73.740(3)
_cell_formula_units_Z 2
_cell_length_a 13.357(3)
_cell_length_b 15.425(3)
_cell_length_c 15.865(3)
_cell_measurement_reflns_used 7007
_cell_measurement_temperature 100(2)
_cell_measurement_theta_max 28.56
_cell_measurement_theta_min 2.18
_cell_volume 3110.9(11)
_computing_cell_refinement 'SAINT v8.34A (Bruker, 2013)'
_computing_data_reduction 'SAINT v8.34A (Bruker, 2013)'
_computing_molecular_graphics 'Olex2 (Dolomanov et al., 2009)'
_computing_publication_material 'Olex2 (Dolomanov et al., 2009)'
_computing_structure_refinement 'ShelXL (Sheldrick, 2015)'
_computing_structure_solution 'ShelXT (Sheldrick, 2015)'
_diffrn_ambient_temperature 100(2)
_diffrn_detector_area_resol_mean 7.9
_diffrn_measured_fraction_theta_full 1.000
_diffrn_measured_fraction_theta_max 0.986
_diffrn_measurement_device_type 'Bruker SMART APEX2 area detector'
_diffrn_measurement_method '\w scans'
_diffrn_radiation_type MoK\a
_diffrn_radiation_wavelength 0.71073
_diffrn_reflns_av_R_equivalents 0.0438
_diffrn_reflns_av_unetI/netI 0.0546
_diffrn_reflns_Laue_measured_fraction_full 1.000
_diffrn_reflns_Laue_measured_fraction_max 0.986
_diffrn_reflns_limit_h_max 18
_diffrn_reflns_limit_h_min -18
_diffrn_reflns_limit_k_max 21
_diffrn_reflns_limit_k_min -21
_diffrn_reflns_limit_l_max 21
_diffrn_reflns_limit_l_min -21
_diffrn_reflns_number 47109
_diffrn_reflns_point_group_measured_fraction_full 1.000
_diffrn_reflns_point_group_measured_fraction_max 0.986
_diffrn_reflns_theta_full 25.242
_diffrn_reflns_theta_max 29.562
_diffrn_reflns_theta_min 1.295
_diffrn_source 'microfocus sealed X-ray tube'
_exptl_absorpt_coefficient_mu 1.081
_exptl_absorpt_correction_T_max 0.7459
_exptl_absorpt_correction_T_min 0.6589
_exptl_absorpt_correction_type multi-scan
_exptl_absorpt_process_details
'SADABS-2008/1 (Bruker,2008) was used for absorption correction. wR2(int) was 0.1099 before and 0.0435 after correction. The Ratio of minimum to maximum transmission is 0.8834. The \l/2 correction factor is 0.0015.'
_exptl_crystal_colour orange
_exptl_crystal_density_diffrn 1.598
_exptl_crystal_density_method 'not measured'
_exptl_crystal_description plate
_exptl_crystal_F_000 1547
_exptl_crystal_size_max 0.2
_exptl_crystal_size_mid 0.17
_exptl_crystal_size_min 0.08
_refine_diff_density_max 1.922
_refine_diff_density_min -1.534
_refine_diff_density_rms 0.113
_refine_ls_extinction_method none
_refine_ls_goodness_of_fit_ref 1.033
_refine_ls_hydrogen_treatment constr
_refine_ls_matrix_type full
_refine_ls_number_parameters 788
_refine_ls_number_reflns 17182
_refine_ls_number_restraints 0
_refine_ls_restrained_S_all 1.033
_refine_ls_R_factor_all 0.0885
_refine_ls_R_factor_gt 0.0604
_refine_ls_shift/su_max 0.001
_refine_ls_shift/su_mean 0.000
_refine_ls_structure_factor_coef Fsqd
_refine_ls_weighting_details 'w=1/[\s^2^(Fo^2^)+(0.0953P)^2^+3.7882P] where P=(Fo^2^+2Fc^2^)/3'
_refine_ls_weighting_scheme calc
_refine_ls_wR_factor_gt 0.1657
_refine_ls_wR_factor_ref 0.1880
_reflns_Friedel_coverage 0.000
_reflns_number_gt 12152
_reflns_number_total 17182
_reflns_threshold_expression 'I > 2\s(I)'
_cod_data_source_file ja8b08780_si_003.cif
_cod_data_source_block 7
_cod_original_cell_volume 3110.8(11)
_cod_original_formula_sum 'C44 H89.50 Cl1.50 F6 N2 O19 S2 V6'
_cod_database_code 4133188
_shelx_shelxl_version_number 2014/7
_shelx_space_group_comment
;
The symmetry employed for this shelxl refinement is uniquely defined
by the following loop, which should always be used as a source of
symmetry information in preference to the above space-group names.
They are only intended as comments.
;

loop_
_space_group_symop_operation_xyz
'x, y, z'
'-x, -y, -z'

loop_
_atom_site_label
_atom_site_type_symbol
_atom_site_fract_x
_atom_site_fract_y
_atom_site_fract_z
_atom_site_U_iso_or_equiv
_atom_site_adp_type
_atom_site_occupancy
_atom_site_site_symmetry_order
_atom_site_calc_flag
_atom_site_refinement_flags_posn
_atom_site_refinement_flags_adp
_atom_site_refinement_flags_occupancy
_atom_site_disorder_assembly
_atom_site_disorder_group
C0 C 0.9061(8) 0.583(2) 0.5969(10) 0.047(4) Uani 0.58(6) 1 d . . P A 2
C1 C 0.9057(9) 0.627(3) 0.6093(10) 0.038(6) Uani 0.42(6) 1 d . . P A 1
C01G C 0.5583(3) 0.5851(3) 0.7702(2) 0.0314(8) Uani 1 1 d . . . . .
H0BA H 0.5329 0.6485 0.7554 0.038 Uiso 1 1 calc R U . . .
H H 0.5540 0.5500 0.7222 0.038 Uiso 1 1 calc R U . . .
C01J C 0.7165(3) 0.4634(3) 0.8047(2) 0.0307(8) Uani 1 1 d . . . . .
H1BA H 0.7124 0.4293 0.7559 0.037 Uiso 1 1 calc R U . . .
HA H 0.7900 0.4505 0.8129 0.037 Uiso 1 1 calc R U . . .
C01K C 0.6736(3) 0.5644(3) 0.7862(2) 0.0314(8) Uani 1 1 d . . . . .
C01M C 0.7321(3) 0.5896(3) 0.7020(3) 0.0356(8) Uani 1 1 d . . . . .
H2BA H 0.7017 0.6529 0.6891 0.043 Uiso 1 1 calc R U . . .
HB H 0.7226 0.5543 0.6562 0.043 Uiso 1 1 calc R U . . .
C01N C 0.6832(3) 0.6211(3) 0.8599(2) 0.0318(8) Uani 1 1 d . . . . .
H3BA H 0.7566 0.6087 0.8681 0.038 Uiso 1 1 calc R U . . .
HC H 0.6577 0.6847 0.8457 0.038 Uiso 1 1 calc R U . . .
F0 F 1.0071(7) 0.5813(18) 0.5850(8) 0.055(3) Uani 0.58(6) 1 d . . P A 2
F1 F 0.8494(5) 0.6629(7) 0.5695(5) 0.054(3) Uani 0.53(2) 1 d . . P A 2
F2 F 0.8906(6) 0.5208(8) 0.5474(5) 0.063(2) Uani 0.53(2) 1 d . . P A 2
F3 F 0.8866(7) 0.5830(13) 0.5439(5) 0.077(6) Uani 0.47(2) 1 d . . P A 1
F4 F 0.8557(6) 0.7125(9) 0.6039(8) 0.067(4) Uani 0.47(2) 1 d . . P A 1
F5 F 1.0092(10) 0.623(3) 0.5974(13) 0.061(6) Uani 0.42(6) 1 d . . P A 1
O00B O 0.5000 0.5000 1.0000 0.0245(7) Uani 1 2 d S . P . .
O00C O 0.62456(19) 0.60196(17) 0.93688(16) 0.0284(5) Uani 1 1 d . . . . .
O00E O 0.66031(19) 0.43454(17) 0.87814(15) 0.0278(5) Uani 1 1 d . . . . .
O00G O 0.49174(18) 0.56520(17) 0.84225(15) 0.0277(5) Uani 1 1 d . . . . .
O00I O 0.66864(19) 0.37244(17) 1.03960(16) 0.0302(5) Uani 1 1 d . . . . .
O00K O 0.3694(2) 0.45900(18) 0.90589(16) 0.0303(5) Uani 1 1 d . . . . .
O00M O 0.5400(2) 0.33245(17) 0.94268(16) 0.0305(5) Uani 1 1 d . . . . .
O00Q O 0.5222(2) 0.39819(18) 0.78017(16) 0.0331(6) Uani 1 1 d . . . . .
O00R O 0.7984(2) 0.46799(19) 0.97440(17) 0.0347(6) Uani 1 1 d . . . . .
O00S O 0.5433(2) 0.26286(18) 1.09986(17) 0.0348(6) Uani 1 1 d . . . . .
S008 S 0.87311(8) 0.56940(9) 0.70786(7) 0.0491(3) Uani 1 1 d . . . . .
V002 V 0.50463(5) 0.43791(4) 0.87498(4) 0.02666(14) Uani 1 1 d . . . . .
V003 V 0.53074(5) 0.35777(4) 1.05056(4) 0.02702(14) Uani 1 1 d . . . . .
V006 V 0.67550(4) 0.47490(4) 0.99124(4) 0.02645(14) Uani 1 1 d . . . . .
C01D C 0.4540(3) 0.9316(2) 0.7382(2) 0.0294(7) Uani 1 1 d . . . . .
H4BA H 0.4398 0.9763 0.7825 0.035 Uiso 1 1 calc R U . . .
HD H 0.4970 0.8753 0.7592 0.035 Uiso 1 1 calc R U . . .
C01H C 0.2936(3) 0.8829(3) 0.7992(2) 0.0337(8) Uani 1 1 d . . . . .
H5BA H 0.3254 0.8183 0.8035 0.040 Uiso 1 1 calc R U . . .
HE H 0.2211 0.8914 0.7898 0.040 Uiso 1 1 calc R U . . .
C01L C 0.2780(3) 1.0063(2) 0.6876(2) 0.0294(7) Uani 1 1 d . . . . .
H6BA H 0.2121 0.9960 0.6778 0.035 Uiso 1 1 calc R U . . .
HF H 0.2628 1.0519 0.7311 0.035 Uiso 1 1 calc R U . . .
C018 C 0.3715(3) 0.8448(2) 0.6509(2) 0.0302(7) Uani 1 1 d . . . . .
H7BA H 0.4141 0.7885 0.6722 0.036 Uiso 1 1 calc R U . . .
HG H 0.3051 0.8355 0.6410 0.036 Uiso 1 1 calc R U . . .
C019 C 0.3503(3) 0.9182(2) 0.7191(2) 0.0294(7) Uani 1 1 d . . . . .
C020 C 0.1755(4) 1.0209(3) 0.9123(3) 0.0516(12) Uani 1 1 d . . . . .
F00W F 0.1480(3) 1.0429(2) 0.99420(18) 0.0701(9) Uani 1 1 d . . . . .
F00Y F 0.0951(3) 1.0012(3) 0.8850(2) 0.0861(12) Uani 1 1 d . . . . .
F00Z F 0.1823(3) 1.0986(2) 0.8719(2) 0.0915(14) Uani 1 1 d . . . . .
O00A O 0.4236(2) 0.86759(16) 0.57248(15) 0.0276(5) Uani 1 1 d . . . . .
O00D O 0.5000 1.0000 0.5000 0.0257(7) Uani 1 2 d S . P . .
O00F O 0.3983(2) 1.17171(15) 0.53838(16) 0.0289(5) Uani 1 1 d . . . . .
O00H O 0.3249(2) 1.03867(15) 0.61047(15) 0.0265(5) Uani 1 1 d . . . . .
O00J O 0.4088(2) 1.13504(16) 0.70583(16) 0.0311(6) Uani 1 1 d . . . . .
O00L O 0.3138(2) 1.07790(16) 0.44496(16) 0.0296(5) Uani 1 1 d . . . . .
O00N O 0.3893(2) 1.21533(17) 0.37294(16) 0.0324(6) Uani 1 1 d . . . . .
O00O O 0.2323(2) 0.94690(17) 0.51478(16) 0.0322(6) Uani 1 1 d . . . . .
O00P O 0.5849(2) 1.09444(16) 0.59296(16) 0.0294(5) Uani 1 1 d . . . . .
O009 O 0.5107(2) 0.96063(15) 0.66453(15) 0.0269(5) Uani 1 1 d . . . . .
S007 S 0.29291(8) 0.93218(7) 0.90129(6) 0.0391(2) Uani 1 1 d . . . . .
V001 V 0.45286(5) 1.08401(4) 0.61645(4) 0.02784(14) Uani 1 1 d . . . . .
V004 V 0.34241(5) 0.97230(4) 0.50216(4) 0.02808(14) Uani 1 1 d . . . . .
V005 V 0.42645(5) 1.12841(4) 0.43195(4) 0.02818(14) Uani 1 1 d . . . . .
Cl0A Cl 1.0151(2) 0.95203(18) 0.6775(3) 0.1402(16) Uani 0.75 1 d . . P . .
Cl1 Cl 1.0144(2) 0.7878(2) 0.59458(18) 0.1025(8) Uani 0.75 1 d . . P . .
C01A C 0.4334(3) 0.1716(3) 0.9106(2) 0.0319(8) Uani 1 1 d . . . . .
H01A H 0.4185 0.2369 0.9094 0.038 Uiso 1 1 calc R U . . .
H01B H 0.4000 0.1542 0.8659 0.038 Uiso 1 1 calc R U . . .
C01E C 0.5984(3) 0.1617(2) 0.8096(2) 0.0278(7) Uani 1 1 d . . . . .
H01C H 0.5710 0.1392 0.7640 0.033 Uiso 1 1 calc R U . . .
H01D H 0.5744 0.2272 0.8076 0.033 Uiso 1 1 calc R U . . .
C01O C 0.7605(3) 0.1858(3) 0.8516(2) 0.0357(8) Uani 1 1 d . . . . .
H01E H 0.7261 0.2496 0.8450 0.043 Uiso 1 1 calc R U . . .
H01F H 0.7417 0.1690 0.9099 0.043 Uiso 1 1 calc R U . . .
C01P C 0.7558(3) 0.2590(3) 0.5775(2) 0.0328(8) Uani 1 1 d . . . . .
H01G H 0.8230 0.2171 0.5579 0.039 Uiso 1 1 calc R U . . .
H01H H 0.7021 0.2433 0.5506 0.039 Uiso 1 1 calc R U . . .
C01T C 0.3877(3) 0.1419(3) 0.9957(3) 0.0405(9) Uani 1 1 d . . . . .
H01I H 0.4002 0.0775 0.9964 0.061 Uiso 1 1 calc R U . . .
H01J H 0.3135 0.1703 1.0046 0.061 Uiso 1 1 calc R U . . .
H01K H 0.4206 0.1590 1.0401 0.061 Uiso 1 1 calc R U . . .
C01U C 0.5519(3) 0.1296(3) 0.8939(3) 0.0356(9) Uani 1 1 d . . . . .
H01L H 0.5850 0.1454 0.9396 0.043 Uiso 1 1 calc R U . . .
H01M H 0.5667 0.0643 0.8934 0.043 Uiso 1 1 calc R U . . .
C01V C 0.7614(3) 0.0320(3) 0.8097(3) 0.0428(10) Uani 1 1 d . . . . .
H01N H 0.8376 0.0170 0.8010 0.051 Uiso 1 1 calc R U . . .
H01O H 0.7406 0.0195 0.8689 0.051 Uiso 1 1 calc R U . . .
C01Z C 0.7583(3) 0.3540(3) 0.5510(3) 0.0405(9) Uani 1 1 d . . . . .
H01P H 0.7712 0.3576 0.4901 0.061 Uiso 1 1 calc R U . . .
H01Q H 0.8134 0.3690 0.5755 0.061 Uiso 1 1 calc R U . . .
H01R H 0.6921 0.3958 0.5705 0.061 Uiso 1 1 calc R U . . .
C02B C 0.8351(6) -0.1688(7) 0.8051(4) 0.100(3) Uani 1 1 d . . . . .
H02A H 0.8862 -0.1689 0.7564 0.151 Uiso 1 1 calc R U . . .
H02B H 0.8392 -0.2298 0.8229 0.151 Uiso 1 1 calc R U . . .
H02C H 0.8491 -0.1366 0.8505 0.151 Uiso 1 1 calc R U . . .
C013 C 0.7328(3) 0.2495(3) 0.6742(2) 0.0310(7) Uani 1 1 d . . . . .
H01S H 0.7781 0.2755 0.7018 0.037 Uiso 1 1 calc R U . . .
H01T H 0.6605 0.2822 0.6928 0.037 Uiso 1 1 calc R U . . .
C017 C 0.7512(3) 0.1508(2) 0.6996(2) 0.0305(7) Uani 1 1 d . . . . .
H01U H 0.8255 0.1206 0.6865 0.037 Uiso 1 1 calc R U . . .
H01V H 0.7136 0.1236 0.6649 0.037 Uiso 1 1 calc R U . . .
C021 C 0.9136(3) 0.2325(4) 0.8938(3) 0.0501(11) Uani 1 1 d . . . . .
H02D H 0.9868 0.2292 0.8756 0.060 Uiso 1 1 calc R U . . .
H02E H 0.8727 0.2946 0.8866 0.060 Uiso 1 1 calc R U . . .
C022 C 0.8787(3) 0.1720(4) 0.8368(3) 0.0500(12) Uani 1 1 d . . . . .
H02F H 0.8992 0.1851 0.7777 0.060 Uiso 1 1 calc R U . . .
H02G H 0.9142 0.1093 0.8480 0.060 Uiso 1 1 calc R U . . .
C023 C 0.7266(4) -0.0289(3) 0.7548(4) 0.0551(13) Uani 1 1 d . . . . .
H02H H 0.7668 -0.0308 0.6990 0.066 Uiso 1 1 calc R U . . .
H02I H 0.6536 -0.0004 0.7477 0.066 Uiso 1 1 calc R U . . .
C027 C 0.9014(4) 0.2074(4) 0.9864(3) 0.0498(11) Uani 1 1 d . . . . .
H02J H 0.9322 0.1437 0.9931 0.075 Uiso 1 1 calc R U . . .
H02K H 0.8281 0.2224 1.0079 0.075 Uiso 1 1 calc R U . . .
H02L H 0.9361 0.2401 1.0174 0.075 Uiso 1 1 calc R U . . .
C029 C 0.7355(5) -0.1270(4) 0.7838(4) 0.0687(16) Uani 1 1 d . . . . .
H02M H 0.6838 -0.1276 0.8327 0.082 Uiso 1 1 calc R U . . .
H02N H 0.7210 -0.1601 0.7384 0.082 Uiso 1 1 calc R U . . .
N00X N 0.7176(2) 0.1330(2) 0.79300(19) 0.0302(6) Uani 1 1 d . . . . .
C01B C 1.2792(3) 0.5489(2) 0.7341(2) 0.0301(7) Uani 1 1 d . . . . .
H01W H 1.3447 0.5306 0.6965 0.036 Uiso 1 1 calc R U . . .
H01X H 1.2934 0.5283 0.7911 0.036 Uiso 1 1 calc R U . . .
C01C C 1.1390(3) 0.3993(3) 0.8638(2) 0.0312(8) Uani 1 1 d . . . . .
H01Y H 1.0778 0.3930 0.8405 0.037 Uiso 1 1 calc R U . . .
HH H 1.1280 0.4626 0.8761 0.037 Uiso 1 1 calc R U . . .
C01F C 1.1466(3) 0.3754(2) 0.6694(2) 0.0288(7) Uani 1 1 d . . . . .
H01Z H 1.0790 0.4058 0.7000 0.035 Uiso 1 1 calc R U . . .
HI H 1.1472 0.3983 0.6114 0.035 Uiso 1 1 calc R U . . .
C01I C 1.1546(3) 0.3426(3) 0.9456(2) 0.0342(8) Uani 1 1 d . . . . .
H01 H 1.1600 0.2804 0.9332 0.041 Uiso 1 1 calc R U . . .
HJ H 1.2202 0.3442 0.9645 0.041 Uiso 1 1 calc R U . . .
C01Q C 1.1544(3) 0.2760(3) 0.6672(3) 0.0347(8) Uani 1 1 d . . . . .
H0AA H 1.1594 0.2500 0.7238 0.042 Uiso 1 1 calc R U . . .
HK H 1.2168 0.2448 0.6302 0.042 Uiso 1 1 calc R U . . .
C01R C 1.5047(3) 0.3796(3) 0.4485(2) 0.0367(8) Uani 1 1 d . . . . .
H1AA H 1.4713 0.3505 0.4128 0.055 Uiso 1 1 calc R U . . .
HL H 1.5795 0.3593 0.4339 0.055 Uiso 1 1 calc R U . . .
HM H 1.4810 0.4438 0.4405 0.055 Uiso 1 1 calc R U . . .
C01S C 1.2374(3) 0.6513(3) 0.7329(3) 0.0380(9) Uani 1 1 d . . . . .
H2AA H 1.2931 0.6773 0.7428 0.046 Uiso 1 1 calc R U . . .
HN H 1.2178 0.6708 0.6769 0.046 Uiso 1 1 calc R U . . .
C01W C 1.0550(3) 0.2655(3) 0.6335(3) 0.0395(9) Uani 1 1 d . . . . .
H3AA H 0.9933 0.2955 0.6716 0.047 Uiso 1 1 calc R U . . .
HO H 1.0490 0.2943 0.5780 0.047 Uiso 1 1 calc R U . . .
C01X C 1.0660(3) 0.3753(3) 1.0171(3) 0.0405(9) Uani 1 1 d . . . . .
H4AA H 0.9999 0.3802 0.9970 0.061 Uiso 1 1 calc R U . . .
HP H 1.0670 0.4334 1.0358 0.061 Uiso 1 1 calc R U . . .
HQ H 1.0752 0.3331 1.0637 0.061 Uiso 1 1 calc R U . . .
C011 C 1.3398(3) 0.3614(2) 0.6623(2) 0.0252(7) Uani 1 1 d . . . . .
H5AA H 1.3904 0.3774 0.6928 0.030 Uiso 1 1 calc R U . . .
HR H 1.3542 0.2962 0.6650 0.030 Uiso 1 1 calc R U . . .
C012 C 1.3586(3) 0.3889(2) 0.5699(2) 0.0280(7) Uani 1 1 d . . . . .
H6AA H 1.3341 0.4540 0.5639 0.034 Uiso 1 1 calc R U . . .
HS H 1.3207 0.3619 0.5354 0.034 Uiso 1 1 calc R U . . .
C014 C 1.2366(3) 0.3664(2) 0.8001(2) 0.0260(7) Uani 1 1 d . . . . .
H7AA H 1.2542 0.3010 0.7985 0.031 Uiso 1 1 calc R U . . .
HT H 1.2942 0.3819 0.8214 0.031 Uiso 1 1 calc R U . . .
C015 C 1.4765(3) 0.3561(2) 0.5410(2) 0.0289(7) Uani 1 1 d . . . . .
H8AA H 1.5133 0.3831 0.5765 0.035 Uiso 1 1 calc R U . . .
HU H 1.5001 0.2911 0.5486 0.035 Uiso 1 1 calc R U . . .
C016 C 1.2004(3) 0.5052(2) 0.7058(2) 0.0261(7) Uani 1 1 d . . . . .
H9AA H 1.1893 0.5245 0.6479 0.031 Uiso 1 1 calc R U . . .
HV H 1.1339 0.5278 0.7413 0.031 Uiso 1 1 calc R U . . .
C025 C 1.1431(4) 0.6872(3) 0.7989(3) 0.0510(11) Uani 1 1 d . . . . .
H02O H 1.0834 0.6716 0.7832 0.077 Uiso 1 1 calc R U . . .
H02P H 1.1278 0.7517 0.8018 0.077 Uiso 1 1 calc R U . . .
H02Q H 1.1585 0.6611 0.8534 0.077 Uiso 1 1 calc R U . . .
C026 C 1.0591(3) 0.1669(3) 0.6264(3) 0.0436(10) Uani 1 1 d . . . . .
H02R H 1.1211 0.1367 0.5898 0.065 Uiso 1 1 calc R U . . .
H02S H 0.9980 0.1624 0.6030 0.065 Uiso 1 1 calc R U . . .
H02T H 1.0608 0.1392 0.6818 0.065 Uiso 1 1 calc R U . . .
N00U N 1.2309(2) 0.40202(19) 0.70908(18) 0.0239(6) Uani 1 1 d . . . . .
C0AA C 0.9756(6) 0.9061(4) 0.5723(4) 0.058(2) Uani 0.75 1 d . . P . .
H0AB H 0.9008 0.9283 0.5684 0.070 Uiso 0.75 1 calc R U P . .
H0AC H 1.0146 0.9215 0.5206 0.070 Uiso 0.75 1 calc R U P . .

loop_
_atom_site_aniso_label
_atom_site_aniso_U_11
_atom_site_aniso_U_22
_atom_site_aniso_U_33
_atom_site_aniso_U_23
_atom_site_aniso_U_13
_atom_site_aniso_U_12
C0 0.036(4) 0.048(10) 0.052(7) 0.010(6) -0.006(4) -0.007(5)
C1 0.025(5) 0.052(15) 0.031(6) 0.010(7) -0.001(4) -0.001(6)
C01G 0.0298(18) 0.0361(19) 0.0244(17) 0.0011(14) -0.0078(14) -0.0010(15)
C01J 0.0288(17) 0.0346(19) 0.0252(17) -0.0009(14) -0.0040(14) -0.0027(15)
C01K 0.0293(18) 0.0324(18) 0.0293(18) -0.0004(14) -0.0087(14) -0.0011(14)
C01M 0.0307(19) 0.038(2) 0.033(2) 0.0051(16) -0.0071(15) -0.0009(16)
C01N 0.0293(18) 0.0343(19) 0.0305(19) 0.0025(15) -0.0071(14) -0.0054(15)
F0 0.032(3) 0.068(8) 0.060(4) 0.020(5) -0.002(2) -0.010(4)
F1 0.035(3) 0.058(6) 0.060(5) 0.027(5) -0.003(3) -0.004(3)
F2 0.062(4) 0.074(6) 0.055(4) -0.021(4) 0.012(3) -0.026(4)
F3 0.059(5) 0.143(17) 0.031(4) -0.013(6) -0.006(3) -0.027(7)
F4 0.052(4) 0.063(7) 0.080(6) 0.028(5) 0.001(4) -0.015(4)
F5 0.032(4) 0.083(14) 0.063(6) 0.026(8) 0.000(4) -0.014(6)
O00B 0.0246(16) 0.0263(16) 0.0202(16) -0.0030(13) -0.0061(12) -0.0011(13)
O00C 0.0266(12) 0.0312(13) 0.0256(12) -0.0014(10) -0.0057(10) -0.0038(10)
O00E 0.0250(12) 0.0302(13) 0.0256(12) -0.0031(10) -0.0042(9) -0.0025(10)
O00G 0.0245(12) 0.0331(13) 0.0233(12) -0.0014(10) -0.0075(9) -0.0021(10)
O00I 0.0255(12) 0.0318(13) 0.0291(13) -0.0002(10) -0.0070(10) 0.0005(10)
O00K 0.0288(12) 0.0380(14) 0.0249(12) -0.0031(10) -0.0095(10) -0.0072(11)
O00M 0.0312(13) 0.0279(12) 0.0295(13) -0.0052(10) -0.0045(10) -0.0023(10)
O00Q 0.0324(13) 0.0372(14) 0.0287(13) -0.0079(11) -0.0084(10) -0.0049(11)
O00R 0.0261(13) 0.0421(15) 0.0346(14) -0.0012(12) -0.0116(11) -0.0036(11)
O00S 0.0358(14) 0.0284(13) 0.0356(15) -0.0015(11) -0.0064(11) -0.0004(11)
S008 0.0314(5) 0.0707(8) 0.0374(6) 0.0129(5) -0.0059(4) -0.0026(5)
V002 0.0255(3) 0.0303(3) 0.0234(3) -0.0061(2) -0.0078(2) -0.0034(2)
V003 0.0261(3) 0.0258(3) 0.0260(3) -0.0026(2) -0.0067(2) -0.0002(2)
V006 0.0222(3) 0.0313(3) 0.0239(3) -0.0026(2) -0.0081(2) -0.0015(2)
C01D 0.0381(19) 0.0247(16) 0.0236(17) 0.0021(13) 0.0000(14) -0.0076(14)
C01H 0.040(2) 0.0273(17) 0.0304(19) 0.0034(14) 0.0016(15) -0.0063(15)
C01L 0.0373(19) 0.0250(16) 0.0237(17) -0.0004(13) 0.0001(14) -0.0067(14)
C018 0.0383(19) 0.0220(16) 0.0278(18) 0.0001(13) 0.0038(15) -0.0080(14)
C019 0.0392(19) 0.0213(16) 0.0252(17) -0.0002(13) -0.0008(14) -0.0056(14)
C020 0.055(3) 0.049(3) 0.034(2) 0.0016(19) 0.002(2) 0.009(2)
F00W 0.078(2) 0.068(2) 0.0393(15) -0.0073(14) 0.0129(14) 0.0124(16)
F00Y 0.0493(18) 0.095(3) 0.093(3) -0.026(2) -0.0173(18) 0.0229(18)
F00Z 0.143(4) 0.0412(17) 0.054(2) 0.0050(14) 0.022(2) 0.0173(19)
O00A 0.0381(14) 0.0199(11) 0.0235(12) -0.0014(9) 0.0022(10) -0.0085(10)
O00D 0.0368(19) 0.0189(15) 0.0209(16) -0.0035(12) 0.0002(14) -0.0081(14)
O00F 0.0393(14) 0.0152(10) 0.0288(13) -0.0023(9) 0.0033(10) -0.0047(10)
O00H 0.0363(13) 0.0199(11) 0.0214(11) -0.0005(9) 0.0008(10) -0.0066(10)
O00J 0.0432(15) 0.0235(12) 0.0250(12) -0.0053(10) 0.0009(11) -0.0081(11)
O00L 0.0370(14) 0.0245(12) 0.0258(12) 0.0002(10) -0.0018(10) -0.0070(10)
O00N 0.0411(15) 0.0226(12) 0.0297(13) 0.0031(10) -0.0015(11) -0.0042(11)
O00O 0.0387(14) 0.0281(13) 0.0303(13) -0.0023(10) -0.0012(11) -0.0110(11)
O00P 0.0401(14) 0.0216(11) 0.0268(13) -0.0034(9) -0.0004(10) -0.0103(10)
O009 0.0370(13) 0.0202(11) 0.0218(12) -0.0002(9) 0.0001(10) -0.0067(10)
S007 0.0418(5) 0.0412(5) 0.0285(5) -0.0001(4) 0.0014(4) -0.0044(4)
V001 0.0419(3) 0.0183(3) 0.0224(3) -0.0045(2) 0.0011(2) -0.0085(2)
V004 0.0363(3) 0.0246(3) 0.0237(3) -0.0017(2) -0.0022(2) -0.0095(2)
V005 0.0371(3) 0.0174(3) 0.0255(3) 0.0006(2) 0.0004(2) -0.0022(2)
Cl0A 0.0753(15) 0.0789(16) 0.250(4) -0.044(2) 0.091(2) -0.0377(13)
Cl1 0.122(2) 0.0930(18) 0.0860(17) -0.0106(14) 0.0071(15) -0.0262(16)
C01A 0.0323(18) 0.0318(18) 0.0301(19) -0.0012(15) 0.0022(15) -0.0093(15)
C01E 0.0268(17) 0.0254(16) 0.0283(17) -0.0001(13) -0.0003(13) -0.0039(13)
C01O 0.0278(18) 0.049(2) 0.0274(18) -0.0036(16) -0.0066(14) -0.0042(16)
C01P 0.0340(19) 0.0328(19) 0.0286(18) 0.0001(15) -0.0006(15) -0.0057(15)
C01T 0.040(2) 0.040(2) 0.036(2) 0.0030(17) 0.0054(17) -0.0076(18)
C01U 0.0336(19) 0.0310(19) 0.034(2) 0.0068(15) 0.0044(15) -0.0002(15)
C01V 0.040(2) 0.037(2) 0.035(2) 0.0104(17) 0.0088(17) 0.0077(17)
C01Z 0.043(2) 0.040(2) 0.039(2) 0.0098(18) -0.0049(18) -0.0149(18)
C02B 0.088(5) 0.183(9) 0.055(4) 0.015(5) -0.015(3) -0.076(6)
C013 0.0335(19) 0.0307(18) 0.0274(18) -0.0001(14) -0.0012(14) -0.0077(15)
C017 0.0314(18) 0.0296(18) 0.0262(17) 0.0004(14) -0.0004(14) -0.0032(14)
C021 0.030(2) 0.063(3) 0.056(3) 0.000(2) -0.0110(19) -0.010(2)
C022 0.029(2) 0.081(4) 0.036(2) -0.007(2) -0.0039(17) -0.007(2)
C023 0.047(3) 0.0250(19) 0.081(4) 0.001(2) 0.021(2) -0.0020(18)
C027 0.039(2) 0.063(3) 0.047(3) -0.012(2) -0.0062(19) -0.011(2)
C029 0.080(4) 0.073(4) 0.051(3) 0.011(3) -0.002(3) -0.022(3)
N00X 0.0275(15) 0.0312(15) 0.0270(15) 0.0039(12) -0.0007(12) -0.0019(12)
C01B 0.0336(18) 0.0217(16) 0.035(2) 0.0013(14) -0.0122(15) -0.0049(14)
C01C 0.0315(18) 0.0311(18) 0.0301(19) 0.0039(14) -0.0057(14) -0.0072(15)
C01F 0.0274(17) 0.0342(18) 0.0281(18) 0.0010(14) -0.0091(14) -0.0114(14)
C01I 0.038(2) 0.0333(19) 0.0306(19) 0.0043(15) -0.0047(15) -0.0094(16)
C01Q 0.0324(19) 0.0308(19) 0.043(2) -0.0077(16) -0.0056(16) -0.0111(15)
C01R 0.045(2) 0.035(2) 0.0299(19) -0.0009(15) -0.0015(16) -0.0112(17)
C01S 0.047(2) 0.0264(18) 0.041(2) -0.0004(16) -0.0081(18) -0.0098(17)
C01W 0.042(2) 0.041(2) 0.040(2) -0.0001(18) -0.0066(18) -0.0193(18)
C01X 0.038(2) 0.046(2) 0.035(2) 0.0065(18) -0.0011(17) -0.0112(18)
C011 0.0256(16) 0.0213(15) 0.0286(17) -0.0014(13) -0.0060(13) -0.0051(12)
C012 0.0329(18) 0.0236(16) 0.0277(17) -0.0006(13) -0.0061(14) -0.0070(14)
C014 0.0295(17) 0.0256(16) 0.0247(16) 0.0015(13) -0.0092(13) -0.0081(13)
C015 0.0333(18) 0.0250(16) 0.0290(18) -0.0009(13) -0.0024(14) -0.0098(14)
C016 0.0306(17) 0.0177(14) 0.0293(17) 0.0008(12) -0.0081(14) -0.0038(13)
C025 0.062(3) 0.033(2) 0.053(3) -0.009(2) 0.002(2) -0.007(2)
C026 0.037(2) 0.047(2) 0.051(3) -0.005(2) -0.0077(19) -0.0161(19)
N00U 0.0258(14) 0.0225(13) 0.0251(14) -0.0002(11) -0.0077(11) -0.0073(11)
C0AA 0.098(5) 0.040(3) 0.027(3) -0.006(2) 0.031(3) -0.020(3)

loop_
_atom_type_symbol
_atom_type_description
_atom_type_scat_dispersion_real
_atom_type_scat_dispersion_imag
_atom_type_scat_source
C C 0.0033 0.0016 'International Tables Vol C Tables 4.2.6.8 and 6.1.1.4'
H H 0.0000 0.0000 'International Tables Vol C Tables 4.2.6.8 and 6.1.1.4'
Cl Cl 0.1484 0.1585 'International Tables Vol C Tables 4.2.6.8 and 6.1.1.4'
F F 0.0171 0.0103 'International Tables Vol C Tables 4.2.6.8 and 6.1.1.4'
N N 0.0061 0.0033 'International Tables Vol C Tables 4.2.6.8 and 6.1.1.4'
O O 0.0106 0.0060 'International Tables Vol C Tables 4.2.6.8 and 6.1.1.4'
S S 0.1246 0.1234 'International Tables Vol C Tables 4.2.6.8 and 6.1.1.4'
V V 0.3005 0.5294 'International Tables Vol C Tables 4.2.6.8 and 6.1.1.4'

loop_
_geom_angle_atom_site_label_1
_geom_angle_atom_site_label_2
_geom_angle_atom_site_label_3
_geom_angle
_geom_angle_site_symmetry_1
_geom_angle_site_symmetry_3
F0 C0 F2 109.5(10) . .
F0 C0 F1 108.3(11) . .
F2 C0 F1 105.7(12) . .
F0 C0 S008 106.6(10) . .
F2 C0 S008 115.9(14) . .
F1 C0 S008 110.7(15) . .
F4 C1 F3 108.6(11) . .
F4 C1 F5 105.7(13) . .
F3 C1 F5 107.3(12) . .
F4 C1 S008 115.9(13) . .
F3 C1 S008 108(2) . .
F5 C1 S008 110.8(10) . .
O00G C01G C01K 112.8(3) . .
O00G C01G H0BA 109.0 . .
C01K C01G H0BA 109.0 . .
O00G C01G H 109.0 . .
C01K C01G H 109.0 . .
H0BA C01G H 107.8 . .
O00E C01J C01K 112.4(3) . .
O00E C01J H1BA 109.1 . .
C01K C01J H1BA 109.1 . .
O00E C01J HA 109.1 . .
C01K C01J HA 109.1 . .
H1BA C01J HA 107.9 . .
C01J C01K C01N 111.0(3) . .
C01J C01K C01G 109.6(3) . .
C01N C01K C01G 110.2(3) . .
C01J C01K C01M 109.7(3) . .
C01N C01K C01M 111.0(3) . .
C01G C01K C01M 105.1(3) . .
C01K C01M S008 112.0(3) . .
C01K C01M H2BA 109.2 . .
S008 C01M H2BA 109.2 . .
C01K C01M HB 109.2 . .
S008 C01M HB 109.2 . .
H2BA C01M HB 107.9 . .
O00C C01N C01K 111.4(3) . .
O00C C01N H3BA 109.3 . .
C01K C01N H3BA 109.3 . .
O00C C01N HC 109.3 . .
C01K C01N HC 109.3 . .
H3BA C01N HC 108.0 . .
V002 O00B V002 180.00(3) . 2_667
V002 O00B V003 95.14(3) . 2_667
V002 O00B V003 84.87(2) 2_667 2_667
V002 O00B V003 84.86(3) . .
V002 O00B V003 95.14(3) 2_667 .
V003 O00B V003 180.0 2_667 .
V002 O00B V006 85.29(2) . 2_667
V002 O00B V006 94.71(2) 2_667 2_667
V003 O00B V006 84.86(2) 2_667 2_667
V003 O00B V006 95.14(2) . 2_667
V002 O00B V006 94.71(2) . .
V002 O00B V006 85.29(2) 2_667 .
V003 O00B V006 95.14(2) 2_667 .
V003 O00B V006 84.86(2) . .
V006 O00B V006 180.0 2_667 .
C01N O00C V003 119.7(2) . 2_667
C01N O00C V006 117.7(2) . .
V003 O00C V006 110.11(12) 2_667 .
C01J O00E V006 118.8(2) . .
C01J O00E V002 118.7(2) . .
V006 O00E V002 108.85(11) . .
C01G O00G V002 119.1(2) . .
C01G O00G V003 117.7(2) . 2_667
V002 O00G V003 109.89(12) . 2_667
V006 O00I V003 112.55(13) . .
V002 O00K V006 112.40(13) . 2_667
V003 O00M V002 111.89(13) . .
C0 S008 C01M 94.7(4) . .
C1 S008 C01M 98.1(4) . .
O00Q V002 O00K 104.27(13) . .
O00Q V002 O00M 102.81(13) . .
O00K V002 O00M 94.05(12) . .
O00Q V002 O00G 97.28(13) . .
O00K V002 O00G 92.76(11) . .
O00M V002 O00G 156.46(11) . .
O00Q V002 O00E 95.48(12) . .
O00K V002 O00E 160.15(11) . .
O00M V002 O00E 83.32(11) . .
O00G V002 O00E 82.66(10) . .
O00Q V002 O00B 171.88(10) . .
O00K V002 O00B 82.87(8) . .
O00M V002 O00B 80.24(8) . .
O00G V002 O00B 78.29(7) . .
O00E V002 O00B 77.29(7) . .
O00Q V002 V003 135.40(10) . .
O00K V002 V003 85.99(9) . .
O00M V002 V003 32.61(8) . .
O00G V002 V003 125.91(7) . .
O00E V002 V003 81.23(7) . .
O00B V002 V003 47.85(2) . .
O00Q V002 V006 138.94(10) . 2_667
O00K V002 V006 35.38(8) . 2_667
O00M V002 V006 90.68(8) . 2_667
O00G V002 V006 81.98(7) . 2_667
O00E V002 V006 124.80(7) . 2_667
O00B V002 V006 47.716(18) . 2_667
V003 V002 V006 66.55(2) . 2_667
O00S V003 O00M 105.28(13) . .
O00S V003 O00I 103.22(13) . .
O00M V003 O00I 93.18(12) . .
O00S V003 O00C 97.64(13) . 2_667
O00M V003 O00C 92.91(11) . 2_667
O00I V003 O00C 155.87(11) . 2_667
O00S V003 O00G 95.98(12) . 2_667
O00M V003 O00G 158.66(11) . 2_667
O00I V003 O00G 83.58(10) . 2_667
O00C V003 O00G 82.29(10) 2_667 2_667
O00S V003 O00B 171.40(10) . .
O00M V003 O00B 82.55(9) . .
O00I V003 O00B 79.54(8) . .
O00C V003 O00B 78.14(8) 2_667 .
O00G V003 O00B 76.13(7) 2_667 .
O00S V003 V002 140.08(10) . .
O00M V003 V002 35.50(8) . .
O00I V003 V002 89.63(8) . .
O00C V003 V002 81.94(8) 2_667 .
O00G V003 V002 123.21(8) 2_667 .
O00B V003 V002 47.287(16) . .
O00S V003 V006 135.26(10) . .
O00M V003 V006 85.41(9) . .
O00I V003 V006 32.09(8) . .
O00C V003 V006 125.59(8) 2_667 .
O00G V003 V006 80.69(8) 2_667 .
O00B V003 V006 47.651(19) . .
V002 V003 V006 65.95(2) . .
O00R V006 O00I 105.07(13) . .
O00R V006 O00K 103.13(13) . 2_667
O00I V006 O00K 93.89(12) . 2_667
O00R V006 O00E 97.78(12) . .
O00I V006 O00E 92.68(11) . .
O00K V006 O00E 155.60(11) 2_667 .
O00R V006 O00C 96.13(12) . .
O00I V006 O00C 158.74(11) . .
O00K V006 O00C 82.69(11) 2_667 .
O00E V006 O00C 82.70(10) . .
O00R V006 O00B 171.71(11) . .
O00I V006 O00B 82.64(8) . .
O00K V006 O00B 79.00(8) 2_667 .
O00E V006 O00B 78.58(7) . .
O00C V006 O00B 76.10(7) . .
O00R V006 V002 135.31(10) . 2_667
O00I V006 V002 85.86(9) . 2_667
O00K V006 V002 32.21(8) 2_667 2_667
O00E V006 V002 125.35(7) . 2_667
O00C V006 V002 80.10(7) . 2_667
O00B V006 V002 46.998(17) . 2_667
O00R V006 V003 139.86(11) . .
O00I V006 V003 35.37(8) . .
O00K V006 V003 89.70(8) 2_667 .
O00E V006 V003 82.20(8) . .
O00C V006 V003 123.41(7) . .
O00B V006 V003 47.491(18) . .
V002 V006 V003 65.91(2) 2_667 .
O009 C01D C019 112.0(3) . .
O009 C01D H4BA 109.2 . .
C019 C01D H4BA 109.2 . .
O009 C01D HD 109.2 . .
C019 C01D HD 109.2 . .
H4BA C01D HD 107.9 . .
C019 C01H S007 118.2(3) . .
C019 C01H H5BA 107.8 . .
S007 C01H H5BA 107.8 . .
C019 C01H HE 107.8 . .
S007 C01H HE 107.8 . .
H5BA C01H HE 107.1 . .
O00H C01L C019 111.7(3) . .
O00H C01L H6BA 109.3 . .
C019 C01L H6BA 109.3 . .
O00H C01L HF 109.3 . .
C019 C01L HF 109.3 . .
H6BA C01L HF 107.9 . .
O00A C018 C019 112.9(3) . .
O00A C018 H7BA 109.0 . .
C019 C018 H7BA 109.0 . .
O00A C018 HG 109.0 . .
C019 C018 HG 109.0 . .
H7BA C018 HG 107.8 . .
C01D C019 C01L 111.3(3) . .
C01D C019 C018 110.0(3) . .
C01L C019 C018 109.1(3) . .
C01D C019 C01H 110.5(3) . .
C01L C019 C01H 109.8(3) . .
C018 C019 C01H 106.0(3) . .
F00Y C020 F00W 107.4(4) . .
F00Y C020 F00Z 105.5(4) . .
F00W C020 F00Z 105.0(4) . .
F00Y C020 S007 114.1(4) . .
F00W C020 S007 109.5(3) . .
F00Z C020 S007 114.7(4) . .
C018 O00A V005 118.7(2) . 2_676
C018 O00A V004 118.1(2) . .
V005 O00A V004 109.78(11) 2_676 .
V001 O00D V001 180.0 2_676 .
V001 O00D V005 95.03(3) 2_676 .
V001 O00D V005 84.97(3) . .
V001 O00D V005 84.97(3) 2_676 2_676
V001 O00D V005 95.03(3) . 2_676
V005 O00D V005 180.00(3) . 2_676
V001 O00D V004 94.55(2) 2_676 2_676
V001 O00D V004 85.46(2) . 2_676
V005 O00D V004 95.10(3) . 2_676
V005 O00D V004 84.90(2) 2_676 2_676
V001 O00D V004 85.46(2) 2_676 .
V001 O00D V004 94.54(2) . .
V005 O00D V004 84.90(2) . .
V005 O00D V004 95.10(3) 2_676 .
V004 O00D V004 180.0 2_676 .
V005 O00F V001 111.63(12) . .
C01L O00H V004 120.0(2) . .
C01L O00H V001 117.9(2) . .
V004 O00H V001 109.65(11) . .
V004 O00L V005 112.27(14) . .
V001 O00P V004 111.93(13) . 2_676
C01D O009 V001 119.1(2) . .
C01D O009 V005 118.4(2) . 2_676
V001 O009 V005 109.56(11) . 2_676
C020 S007 C01H 104.0(2) . .
O00J V001 O00P 104.44(13) . .
O00J V001 O00F 102.45(12) . .
O00P V001 O00F 94.31(12) . .
O00J V001 O009 97.06(12) . .
O00P V001 O009 89.34(11) . .
O00F V001 O009 158.55(11) . .
O00J V001 O00H 95.21(12) . .
O00P V001 O00H 159.64(10) . .
O00F V001 O00H 86.51(11) . .
O009 V001 O00H 82.90(10) . .
O00J V001 O00D 171.71(10) . .
O00P V001 O00D 82.40(8) . .
O00F V001 O00D 81.44(8) . .
O009 V001 O00D 78.10(7) . .
O00H V001 O00D 77.61(7) . .
O00J V001 V005 135.88(10) . .
O00P V001 V005 87.77(8) . .
O00F V001 V005 33.62(7) . .
O009 V001 V005 125.77(7) . .
O00H V001 V005 81.67(7) . .
O00D V001 V005 47.853(19) . .
O00J V001 V004 138.76(10) . 2_676
O00P V001 V004 34.67(8) . 2_676
O00F V001 V004 89.51(8) . 2_676
O009 V001 V004 81.51(7) . 2_676
O00H V001 V004 125.13(7) . 2_676
O00D V001 V004 47.754(17) . 2_676
V005 V001 V004 66.53(2) . 2_676
O00O V004 O00L 103.83(13) . .
O00O V004 O00P 103.04(12) . 2_676
O00L V004 O00P 93.99(11) . 2_676
O00O V004 O00H 98.36(12) . .
O00L V004 O00H 89.89(11) . .
O00P V004 O00H 156.63(11) 2_676 .
O00O V004 O00A 97.17(12) . .
O00L V004 O00A 158.42(12) . .
O00P V004 O00A 86.01(11) 2_676 .
O00H V004 O00A 82.08(10) . .
O00O V004 O00D 173.06(10) . .
O00L V004 O00D 81.93(9) . .
O00P V004 O00D 80.16(8) 2_676 .
O00H V004 O00D 77.58(7) . .
O00A V004 O00D 76.80(7) . .
O00O V004 V001 136.32(10) . 2_676
O00L V004 V001 87.31(8) . 2_676
O00P V004 V001 33.40(8) 2_676 2_676
O00H V004 V001 124.14(8) . 2_676
O00A V004 V001 80.84(7) . 2_676
O00D V004 V001 46.790(19) . 2_676
O00O V004 V005 138.13(10) . .
O00L V004 V005 34.56(9) . .
O00P V004 V005 88.48(8) 2_676 .
O00H V004 V005 81.71(7) . .
O00A V004 V005 123.99(8) . .
O00D V004 V005 47.401(17) . .
V001 V004 V005 65.65(2) 2_676 .
O00N V005 O00F 104.56(12) . .
O00N V005 O00L 104.23(13) . .
O00F V005 O00L 93.45(12) . .
O00N V005 O00A 96.22(12) . 2_676
O00F V005 O00A 90.21(11) . 2_676
O00L V005 O00A 157.56(11) . 2_676
O00N V005 O009 96.30(12) . 2_676
O00F V005 O009 158.53(11) . 2_676
O00L V005 O009 86.22(11) . 2_676
O00A V005 O009 82.41(10) 2_676 2_676
O00N V005 O00D 171.33(10) . .
O00F V005 O00D 81.90(8) . .
O00L V005 O00D 80.84(8) . .
O00A V005 O00D 77.77(7) 2_676 .
O009 V005 O00D 76.84(7) 2_676 .
O00N V005 V001 138.84(10) . .
O00F V005 V001 34.75(8) . .
O00L V005 V001 88.53(8) . .
O00A V005 V001 81.93(7) 2_676 .
O009 V005 V001 123.85(7) 2_676 .
O00D V005 V001 47.176(16) . .
O00N V005 V004 137.22(11) . .
O00F V005 V004 87.00(8) . .
O00L V005 V004 33.17(8) . .
O00A V005 V004 125.25(7) 2_676 .
O009 V005 V004 81.00(7) 2_676 .
O00D V005 V004 47.70(2) . .
V001 V005 V004 65.80(2) . .
C01T C01A C01U 111.6(3) . .
C01T C01A H01A 109.3 . .
C01U C01A H01A 109.3 . .
C01T C01A H01B 109.3 . .
C01U C01A H01B 109.3 . .
H01A C01A H01B 108.0 . .
N00X C01E C01U 115.2(3) . .
N00X C01E H01C 108.5 . .
C01U C01E H01C 108.5 . .
N00X C01E H01D 108.5 . .
C01U C01E H01D 108.5 . .
H01C C01E H01D 107.5 . .
C022 C01O N00X 115.4(3) . .
C022 C01O H01E 108.4 . .
N00X C01O H01E 108.4 . .
C022 C01O H01F 108.4 . .
N00X C01O H01F 108.4 . .
H01E C01O H01F 107.5 . .
C01Z C01P C013 112.0(3) . .
C01Z C01P H01G 109.2 . .
C013 C01P H01G 109.2 . .
C01Z C01P H01H 109.2 . .
C013 C01P H01H 109.2 . .
H01G C01P H01H 107.9 . .
C01A C01T H01I 109.5 . .
C01A C01T H01J 109.5 . .
H01I C01T H01J 109.5 . .
C01A C01T H01K 109.5 . .
H01I C01T H01K 109.5 . .
H01J C01T H01K 109.5 . .
C01E C01U C01A 111.7(3) . .
C01E C01U H01L 109.3 . .
C01A C01U H01L 109.3 . .
C01E C01U H01M 109.3 . .
C01A C01U H01M 109.3 . .
H01L C01U H01M 107.9 . .
C023 C01V N00X 115.0(4) . .
C023 C01V H01N 108.5 . .
N00X C01V H01N 108.5 . .
C023 C01V H01O 108.5 . .
N00X C01V H01O 108.5 . .
H01N C01V H01O 107.5 . .
C01P C01Z H01P 109.5 . .
C01P C01Z H01Q 109.5 . .
H01P C01Z H01Q 109.5 . .
C01P C01Z H01R 109.5 . .
H01P C01Z H01R 109.5 . .
H01Q C01Z H01R 109.5 . .
C029 C02B H02A 109.5 . .
C029 C02B H02B 109.5 . .
H02A C02B H02B 109.5 . .
C029 C02B H02C 109.5 . .
H02A C02B H02C 109.5 . .
H02B C02B H02C 109.5 . .
C017 C013 C01P 110.4(3) . .
C017 C013 H01S 109.6 . .
C01P C013 H01S 109.6 . .
C017 C013 H01T 109.6 . .
C01P C013 H01T 109.6 . .
H01S C013 H01T 108.1 . .
C013 C017 N00X 115.5(3) . .
C013 C017 H01U 108.4 . .
N00X C017 H01U 108.4 . .
C013 C017 H01V 108.4 . .
N00X C017 H01V 108.4 . .
H01U C017 H01V 107.5 . .
C027 C021 C022 113.4(4) . .
C027 C021 H02D 108.9 . .
C022 C021 H02D 108.9 . .
C027 C021 H02E 108.9 . .
C022 C021 H02E 108.9 . .
H02D C021 H02E 107.7 . .
C01O C022 C021 111.8(4) . .
C01O C022 H02F 109.3 . .
C021 C022 H02F 109.3 . .
C01O C022 H02G 109.3 . .
C021 C022 H02G 109.3 . .
H02F C022 H02G 107.9 . .
C01V C023 C029 119.1(5) . .
C01V C023 H02H 107.5 . .
C029 C023 H02H 107.5 . .
C01V C023 H02I 107.5 . .
C029 C023 H02I 107.5 . .
H02H C023 H02I 107.0 . .
C021 C027 H02J 109.5 . .
C021 C027 H02K 109.5 . .
H02J C027 H02K 109.5 . .
C021 C027 H02L 109.5 . .
H02J C027 H02L 109.5 . .
H02K C027 H02L 109.5 . .
C02B C029 C023 110.7(6) . .
C02B C029 H02M 109.5 . .
C023 C029 H02M 109.5 . .
C02B C029 H02N 109.5 . .
C023 C029 H02N 109.5 . .
H02M C029 H02N 108.1 . .
C01E N00X C01O 108.7(3) . .
C01E N00X C01V 111.1(3) . .
C01O N00X C01V 109.2(3) . .
C01E N00X C017 109.0(3) . .
C01O N00X C017 111.3(3) . .
C01V N00X C017 107.5(3) . .
C016 C01B C01S 110.9(3) . .
C016 C01B H01W 109.5 . .
C01S C01B H01W 109.5 . .
C016 C01B H01X 109.5 . .
C01S C01B H01X 109.5 . .
H01W C01B H01X 108.1 . .
C014 C01C C01I 108.5(3) . .
C014 C01C H01Y 110.0 . .
C01I C01C H01Y 110.0 . .
C014 C01C HH 110.0 . .
C01I C01C HH 110.0 . .
H01Y C01C HH 108.4 . .
C01Q C01F N00U 117.2(3) . .
C01Q C01F H01Z 108.0 . .
N00U C01F H01Z 108.0 . .
C01Q C01F HI 108.0 . .
N00U C01F HI 108.0 . .
H01Z C01F HI 107.2 . .
C01X C01I C01C 113.2(3) . .
C01X C01I H01 108.9 . .
C01C C01I H01 108.9 . .
C01X C01I HJ 108.9 . .
C01C C01I HJ 108.9 . .
H01 C01I HJ 107.7 . .
C01F C01Q C01W 108.2(3) . .
C01F C01Q H0AA 110.1 . .
C01W C01Q H0AA 110.1 . .
C01F C01Q HK 110.1 . .
C01W C01Q HK 110.1 . .
H0AA C01Q HK 108.4 . .
C015 C01R H1AA 109.5 . .
C015 C01R HL 109.5 . .
H1AA C01R HL 109.5 . .
C015 C01R HM 109.5 . .
H1AA C01R HM 109.5 . .
HL C01R HM 109.5 . .
C025 C01S C01B 113.3(4) . .
C025 C01S H2AA 108.9 . .
C01B C01S H2AA 108.9 . .
C025 C01S HN 108.9 . .
C01B C01S HN 108.9 . .
H2AA C01S HN 107.7 . .
C026 C01W C01Q 111.3(4) . .
C026 C01W H3AA 109.4 . .
C01Q C01W H3AA 109.4 . .
C026 C01W HO 109.4 . .
C01Q C01W HO 109.4 . .
H3AA C01W HO 108.0 . .
C01I C01X H4AA 109.5 . .
C01I C01X HP 109.5 . .
H4AA C01X HP 109.5 . .
C01I C01X HQ 109.5 . .
H4AA C01X HQ 109.5 . .
HP C01X HQ 109.5 . .
C012 C011 N00U 116.9(3) . .
C012 C011 H5AA 108.1 . .
N00U C011 H5AA 108.1 . .
C012 C011 HR 108.1 . .
N00U C011 HR 108.1 . .
H5AA C011 HR 107.3 . .
C011 C012 C015 108.0(3) . .
C011 C012 H6AA 110.1 . .
C015 C012 H6AA 110.1 . .
C011 C012 HS 110.1 . .
C015 C012 HS 110.1 . .
H6AA C012 HS 108.4 . .
C01C C014 N00U 117.3(3) . .
C01C C014 H7AA 108.0 . .
N00U C014 H7AA 108.0 . .
C01C C014 HT 108.0 . .
N00U C014 HT 108.0 . .
H7AA C014 HT 107.2 . .
C01R C015 C012 112.6(3) . .
C01R C015 H8AA 109.1 . .
C012 C015 H8AA 109.1 . .
C01R C015 HU 109.1 . .
C012 C015 HU 109.1 . .
H8AA C015 HU 107.8 . .
C01B C016 N00U 115.8(3) . .
C01B C016 H9AA 108.3 . .
N00U C016 H9AA 108.3 . .
C01B C016 HV 108.3 . .
N00U C016 HV 108.3 . .
H9AA C016 HV 107.4 . .
C01S C025 H02O 109.5 . .
C01S C025 H02P 109.5 . .
H02O C025 H02P 109.5 . .
C01S C025 H02Q 109.5 . .
H02O C025 H02Q 109.5 . .
H02P C025 H02Q 109.5 . .
C01W C026 H02R 109.5 . .
C01W C026 H02S 109.5 . .
H02R C026 H02S 109.5 . .
C01W C026 H02T 109.5 . .
H02R C026 H02T 109.5 . .
H02S C026 H02T 109.5 . .
C01F N00U C011 111.9(3) . .
C01F N00U C014 111.2(3) . .
C011 N00U C014 105.2(2) . .
C01F N00U C016 105.6(3) . .
C011 N00U C016 111.5(3) . .
C014 N00U C016 111.6(3) . .
Cl1 C0AA Cl0A 99.3(4) . .
Cl1 C0AA H0AB 111.9 . .
Cl0A C0AA H0AB 111.9 . .
Cl1 C0AA H0AC 111.9 . .
Cl0A C0AA H0AC 111.9 . .
H0AB C0AA H0AC 109.6 . .

loop_
_geom_bond_atom_site_label_1
_geom_bond_atom_site_label_2
_geom_bond_distance
_geom_bond_site_symmetry_2
C0 F0 1.333(14) .
C0 F2 1.34(3) .
C0 F1 1.35(2) .
C0 S008 1.774(14) .
C1 F4 1.31(4) .
C1 F3 1.35(3) .
C1 F5 1.354(17) .
C1 S008 1.825(18) .
C01G O00G 1.430(4) .
C01G C01K 1.536(5) .
C01G H0BA 0.9700 .
C01G H 0.9700 .
C01J O00E 1.425(4) .
C01J C01K 1.531(5) .
C01J H1BA 0.9700 .
C01J HA 0.9700 .
C01K C01N 1.530(5) .
C01K C01M 1.549(5) .
C01M S008 1.835(4) .
C01M H2BA 0.9700 .
C01M HB 0.9700 .
C01N O00C 1.429(4) .
C01N H3BA 0.9700 .
C01N HC 0.9700 .
O00B V002 2.2270(7) .
O00B V002 2.2270(7) 2_667
O00B V003 2.2471(7) 2_667
O00B V003 2.2471(7) .
O00B V006 2.2528(7) 2_667
O00B V006 2.2528(7) .
O00C V003 1.977(2) 2_667
O00C V006 2.074(3) .
O00E V006 1.978(2) .
O00E V002 2.073(3) .
O00G V002 1.974(3) .
O00G V003 2.059(2) 2_667
O00I V006 1.746(3) .
O00I V003 1.903(3) .
O00K V002 1.750(3) .
O00K V006 1.901(3) 2_667
O00M V003 1.753(3) .
O00M V002 1.889(3) .
O00Q V002 1.613(3) .
O00R V006 1.603(3) .
O00S V003 1.605(3) .
V002 V003 3.0188(10) .
V002 V006 3.0348(9) 2_667
V003 O00C 1.977(3) 2_667
V003 O00G 2.060(2) 2_667
V003 V006 3.0360(10) .
V006 O00K 1.901(3) 2_667
V006 V002 3.0349(9) 2_667
C01D O009 1.432(4) .
C01D C019 1.525(5) .
C01D H4BA 0.9700 .
C01D HD 0.9700 .
C01H C019 1.550(5) .
C01H S007 1.818(4) .
C01H H5BA 0.9700 .
C01H HE 0.9700 .
C01L O00H 1.435(4) .
C01L C019 1.537(5) .
C01L H6BA 0.9700 .
C01L HF 0.9700 .
C018 O00A 1.424(4) .
C018 C019 1.543(5) .
C018 H7BA 0.9700 .
C018 HG 0.9700 .
C020 F00Y 1.323(7) .
C020 F00W 1.335(5) .
C020 F00Z 1.354(6) .
C020 S007 1.763(5) .
O00A V005 2.013(3) 2_676
O00A V004 2.050(3) .
O00D V001 2.2229(7) 2_676
O00D V001 2.2230(7) .
O00D V005 2.2472(7) .
O00D V005 2.2472(7) 2_676
O00D V004 2.2578(8) 2_676
O00D V004 2.2578(8) .
O00F V005 1.798(3) .
O00F V001 1.852(3) .
O00H V004 1.993(2) .
O00H V001 2.033(3) .
O00J V001 1.612(2) .
O00L V004 1.798(3) .
O00L V005 1.864(3) .
O00N V005 1.599(3) .
O00O V004 1.611(3) .
O00P V001 1.804(3) .
O00P V004 1.864(2) 2_676
O009 V001 2.000(2) .
O009 V005 2.035(2) 2_676
V001 V005 3.0192(10) .
V001 V004 3.0404(10) 2_676
V004 O00P 1.865(2) 2_676
V004 V001 3.0404(10) 2_676
V004 V005 3.0407(10) .
V005 O00A 2.013(3) 2_676
V005 O009 2.035(2) 2_676
Cl0A C0AA 2.029(8) .
Cl1 C0AA 1.784(7) .
C01A C01T 1.513(5) .
C01A C01U 1.526(5) .
C01A H01A 0.9700 .
C01A H01B 0.9700 .
C01E N00X 1.519(4) .
C01E C01U 1.522(5) .
C01E H01C 0.9700 .
C01E H01D 0.9700 .
C01O C022 1.521(5) .
C01O N00X 1.526(5) .
C01O H01E 0.9700 .
C01O H01F 0.9700 .
C01P C01Z 1.515(5) .
C01P C013 1.533(5) .
C01P H01G 0.9700 .
C01P H01H 0.9700 .
C01T H01I 0.9600 .
C01T H01J 0.9600 .
C01T H01K 0.9600 .
C01U H01L 0.9700 .
C01U H01M 0.9700 .
C01V C023 1.512(7) .
C01V N00X 1.526(5) .
C01V H01N 0.9700 .
C01V H01O 0.9700 .
C01Z H01P 0.9600 .
C01Z H01Q 0.9600 .
C01Z H01R 0.9600 .
C02B C029 1.385(9) .
C02B H02A 0.9600 .
C02B H02B 0.9600 .
C02B H02C 0.9600 .
C013 C017 1.517(5) .
C013 H01S 0.9700 .
C013 H01T 0.9700 .
C017 N00X 1.528(5) .
C017 H01U 0.9700 .
C017 H01V 0.9700 .
C021 C027 1.503(7) .
C021 C022 1.528(7) .
C021 H02D 0.9700 .
C021 H02E 0.9700 .
C022 H02F 0.9700 .
C022 H02G 0.9700 .
C023 C029 1.539(7) .
C023 H02H 0.9700 .
C023 H02I 0.9700 .
C027 H02J 0.9600 .
C027 H02K 0.9600 .
C027 H02L 0.9600 .
C029 H02M 0.9700 .
C029 H02N 0.9700 .
C01B C016 1.520(5) .
C01B C01S 1.522(5) .
C01B H01W 0.9700 .
C01B H01X 0.9700 .
C01C C014 1.519(5) .
C01C C01I 1.536(5) .
C01C H01Y 0.9700 .
C01C HH 0.9700 .
C01F C01Q 1.509(5) .
C01F N00U 1.516(4) .
C01F H01Z 0.9700 .
C01F HI 0.9700 .
C01I C01X 1.519(5) .
C01I H01 0.9700 .
C01I HJ 0.9700 .
C01Q C01W 1.546(5) .
C01Q H0AA 0.9700 .
C01Q HK 0.9700 .
C01R C015 1.519(5) .
C01R H1AA 0.9600 .
C01R HL 0.9600 .
C01R HM 0.9600 .
C01S C025 1.519(6) .
C01S H2AA 0.9700 .
C01S HN 0.9700 .
C01W C026 1.514(6) .
C01W H3AA 0.9700 .
C01W HO 0.9700 .
C01X H4AA 0.9600 .
C01X HP 0.9600 .
C01X HQ 0.9600 .
C011 C012 1.516(5) .
C011 N00U 1.519(4) .
C011 H5AA 0.9700 .
C011 HR 0.9700 .
C012 C015 1.527(5) .
C012 H6AA 0.9700 .
C012 HS 0.9700 .
C014 N00U 1.526(4) .
C014 H7AA 0.9700 .
C014 HT 0.9700 .
C015 H8AA 0.9700 .
C015 HU 0.9700 .
C016 N00U 1.529(4) .
C016 H9AA 0.9700 .
C016 HV 0.9700 .
C025 H02O 0.9600 .
C025 H02P 0.9600 .
C025 H02Q 0.9600 .
C026 H02R 0.9600 .
C026 H02S 0.9600 .
C026 H02T 0.9600 .
C0AA H0AB 0.9700 .
C0AA H0AC 0.9700 .
